data_7064333
loop_
_publ_author_name
'Nandhini, S.'
'Dharani, S.'
'Mugesh, B.'
'Prabusankar, G.'
'Mohanapriya, S.'
'Shankar, R.'
'Prabhakaran, R.'

_publ_section_title
;
 Bromoamination of \a,\b-unsaturated keto alkenes by palladium(ii)
 metalallocycles: experimental and theoretical approaches
;
_journal_issue 3
_journal_name_full 'New Journal of Chemistry'
_journal_page_first 1602
_journal_page_last 1612
_journal_paper_doi 10.1039/D5NJ02138C
_journal_volume 50
_journal_year 2026
_chemical_formula_moiety 'C13 H13 Cl N4 O Pd S, C3 H7 N O'
_chemical_formula_sum 'C16 H20 Cl N5 O2 Pd S'
_chemical_formula_weight 488.304
_space_group_crystal_system triclinic
_space_group_IT_number 2
_space_group_name_Hall '-P 1'
_space_group_name_H-M_alt 'P -1'
_symmetry_Int_Tables_number 2
_atom_sites_solution_primary iterative
_audit_creation_date 2024-01-13
_audit_creation_method
;
Olex2 1.5
(compiled 2023.08.24 svn.re1ec1418 for OlexSys, GUI svn.r6817)
;
_audit_update_record
;
2024-01-13 deposited with the CCDC.	2025-12-22 downloaded from the CCDC.
;
_cell_angle_alpha 69.710(1)
_cell_angle_beta 68.738(1)
_cell_angle_gamma 89.247(1)
_cell_formula_units_Z 2
_cell_length_a 8.6492(3)
_cell_length_b 10.9746(4)
_cell_length_c 11.5173(4)
_cell_measurement_reflns_used 9907
_cell_measurement_temperature 273
_cell_measurement_theta_max 27.124
_cell_measurement_theta_min 2.998
_cell_volume 947.64(6)
_computing_cell_refinement 'SAINT V8.40A (Bruker, 2019)'
_computing_data_reduction 'SAINT V8.40A (Bruker, 2019)'
_computing_molecular_graphics 'Olex2 1.5 (Dolomanov et al., 2009)'
_computing_publication_material 'Olex2 1.5 (Dolomanov et al., 2009)'
_computing_structure_refinement 'olex2.refine 1.5 (Bourhis et al., 2015)'
_computing_structure_solution 'olex2.solve 1.5 (Bourhis et al., 2015)'
_diffrn_ambient_temperature 273
_diffrn_measured_fraction_theta_full 0.9977
_diffrn_measured_fraction_theta_max 0.9957
_diffrn_measurement_device_type 'Bruker APEX-II CCD'
_diffrn_measurement_method '\f and \w scans'
_diffrn_radiation_type 'Mo K\a'
_diffrn_radiation_wavelength 0.71073
_diffrn_reflns_av_R_equivalents 0.0632
_diffrn_reflns_av_unetI/netI 0.0338
_diffrn_reflns_Laue_measured_fraction_full 0.9977
_diffrn_reflns_Laue_measured_fraction_max 0.9957
_diffrn_reflns_limit_h_max 10
_diffrn_reflns_limit_h_min -11
_diffrn_reflns_limit_k_max 14
_diffrn_reflns_limit_k_min -14
_diffrn_reflns_limit_l_max 14
_diffrn_reflns_limit_l_min -14
_diffrn_reflns_number 28425
_diffrn_reflns_point_group_measured_fraction_full 0.9977
_diffrn_reflns_point_group_measured_fraction_max 0.9957
_diffrn_reflns_theta_full 25.2417
_diffrn_reflns_theta_max 27.16
_diffrn_reflns_theta_min 2.04
_diffrn_source_current 1.4
_diffrn_source_power 0.07
_diffrn_source_voltage 50.0
_diffrn_standards_number 0
_exptl_absorpt_coefficient_mu 1.252
_exptl_absorpt_correction_T_max 0.7455
_exptl_absorpt_correction_T_min 0.5955
_exptl_absorpt_process_details
;
SADABS-2016/2 (Bruker,2016/2) was used for absorption correction.
wR2(int) was 0.1378 before and 0.0747 after correction.
The Ratio of minimum to maximum transmission is 0.7988.
The \l/2 correction factor is Not present.
;
_exptl_crystal_colour yellow
_exptl_crystal_colour_primary yellow
_exptl_crystal_density_diffrn 1.711
_exptl_crystal_description needle
_exptl_crystal_F_000 490.816
_exptl_crystal_size_max 0.07
_exptl_crystal_size_mid 0.065
_exptl_crystal_size_min 0.065
_refine_diff_density_max 0.4541
_refine_diff_density_min -0.6020
_refine_diff_density_rms 0.0751
_refine_ls_d_res_high 0.7785
_refine_ls_d_res_low 9.9843
_refine_ls_goodness_of_fit_ref 1.0563
_refine_ls_hydrogen_treatment constr
_refine_ls_matrix_type full
_refine_ls_number_constraints 32
_refine_ls_number_parameters 239
_refine_ls_number_reflns 4184
_refine_ls_number_restraints 0
_refine_ls_restrained_S_all 1.0563
_refine_ls_R_factor_all 0.0301
_refine_ls_R_factor_gt 0.0253
_refine_ls_shift/su_max -0.0003
_refine_ls_shift/su_mean 0.0000
_refine_ls_structure_factor_coef Fsqd
_refine_ls_weighting_details 'w=1/[\s^2^(Fo^2^)+(0.0293P)^2^+0.3634P] where P=(Fo^2^+2Fc^2^)/3'
_refine_ls_weighting_scheme calc
_refine_ls_wR_factor_gt 0.0656
_refine_ls_wR_factor_ref 0.0683
_reflns_Friedel_coverage 0.0
_reflns_limit_h_max 11
_reflns_limit_h_min -10
_reflns_limit_k_max 14
_reflns_limit_k_min -13
_reflns_limit_l_max 14
_reflns_limit_l_min 0
_reflns_number_gt 3801
_reflns_number_total 4184
_reflns_threshold_expression I>=2u(I)
_cod_data_source_file d5nj02138c2.cif
_cod_data_source_block mo_GP8MODM_0m_a
_cod_database_code 7064333
_olex2_refinement_description
;
1. Fixed Uiso
 At 1.2 times of:
  All C(H) groups, All N(H) groups
 At 1.5 times of:
  All C(H,H,H) groups
2.a Aromatic/amide H refined with riding coordinates:
 N4(H4), N1(H1), C3(H3), C7(H7), C8(H8), C9(H9), C5(H5), C14(H14)
2.b Idealised Me refined as rotating group:
 C2(H2a,H2b,H2c), C11(H11a,H11b,H11c), C15(H15a,H15b,H15c), C16(H16a,H16b,H16c)
;
_olex2_submission_special_instructions 'No special instructions were received'

loop_
_space_group_symop_id
_space_group_symop_operation_xyz
1 x,y,z
2 -x,-y,-z

loop_
_atom_site_label
_atom_site_type_symbol
_atom_site_fract_x
_atom_site_fract_y
_atom_site_fract_z
_atom_site_U_iso_or_equiv
_atom_site_adp_type
_atom_site_occupancy
_atom_site_refinement_flags_posn
Pd1 Pd 0.285702(19) 0.378161(15) 0.752222(16) 0.03628(7) Uani 1.000000 .
Cl1 Cl 0.44553(7) 0.28032(6) 0.87303(7) 0.05302(16) Uani 1.000000 .
S1 S 0.09177(7) 0.20515(6) 0.86889(6) 0.04372(14) Uani 1.000000 .
O1 O 0.4632(2) 0.54129(16) 0.64184(17) 0.0472(4) Uani 1.000000 .
O2 O 0.7856(3) 0.6900(2) 0.6431(2) 0.0664(5) Uani 1.000000 .
N2 N 0.1336(2) 0.45131(19) 0.65935(19) 0.0387(4) Uani 1.000000 .
N3 N -0.0153(2) 0.3779(2) 0.6892(2) 0.0456(5) Uani 1.000000 .
N4 N -0.1889(3) 0.1893(2) 0.8274(2) 0.0499(5) Uani 1.000000 .
H4 H -0.2558(3) 0.2197(2) 0.7875(2) 0.0599(6) Uiso 1.000000 R
N1 N 0.5659(2) 0.74707(19) 0.50550(18) 0.0416(4) Uani 1.000000 .
H1 H 0.6521(2) 0.73408(19) 0.52662(18) 0.0499(5) Uiso 1.000000 R
C1 C -0.0435(3) 0.2643(2) 0.7875(2) 0.0396(5) Uani 1.000000 .
C2 C -0.2398(3) 0.0609(3) 0.9328(3) 0.0565(7) Uani 1.000000 .
H2a H -0.1679(17) 0.0005(5) 0.9048(9) 0.0848(10) Uiso 1.000000 GR
H2b H -0.232(2) 0.0657(5) 1.0122(7) 0.0848(10) Uiso 1.000000 GR
H2c H -0.3532(9) 0.0312(9) 0.9514(15) 0.0848(10) Uiso 1.000000 GR
C3 C 0.1601(3) 0.5674(2) 0.5704(2) 0.0442(5) Uani 1.000000 .
H3 H 0.0804(3) 0.5898(2) 0.5325(2) 0.0530(6) Uiso 1.000000 R
C4 C 0.2989(3) 0.6664(2) 0.5231(2) 0.0410(5) Uani 1.000000 .
C13 C 0.4436(3) 0.6455(2) 0.5610(2) 0.0392(5) Uani 1.000000 .
C12 C 0.5648(3) 0.8711(2) 0.4171(2) 0.0411(5) Uani 1.000000 .
C6 C 0.4238(3) 0.8930(2) 0.3838(2) 0.0445(5) Uani 1.000000 .
C7 C 0.4146(4) 1.0192(3) 0.2977(3) 0.0552(6) Uani 1.000000 .
H7 H 0.3207(4) 1.0356(3) 0.2761(3) 0.0663(8) Uiso 1.000000 R
C8 C 0.5439(4) 1.1158(3) 0.2469(3) 0.0647(8) Uani 1.000000 .
H8 H 0.5379(4) 1.1989(3) 0.1909(3) 0.0777(9) Uiso 1.000000 R
C9 C 0.6850(4) 1.0916(3) 0.2780(3) 0.0583(7) Uani 1.000000 .
H9 H 0.7725(4) 1.1592(3) 0.2403(3) 0.0700(8) Uiso 1.000000 R
C10 C 0.7005(3) 0.9699(2) 0.3635(2) 0.0471(5) Uani 1.000000 .
C11 C 0.8553(3) 0.9484(3) 0.3924(3) 0.0580(7) Uani 1.000000 .
H11a H 0.8278(5) 0.926(2) 0.4865(4) 0.0870(10) Uiso 1.000000 GR
H11b H 0.9042(14) 0.8780(14) 0.3668(19) 0.0870(10) Uiso 1.000000 GR
H11c H 0.9337(11) 1.0269(7) 0.3427(16) 0.0870(10) Uiso 1.000000 GR
C5 C 0.2942(3) 0.7885(2) 0.4391(2) 0.0460(5) Uani 1.000000 .
H5 H 0.2005(3) 0.8036(2) 0.4172(2) 0.0552(6) Uiso 1.000000 R
C14 C 0.7393(3) 0.5941(3) 0.7482(3) 0.0536(6) Uani 1.000000 .
H14 H 0.6624(3) 0.5287(3) 0.7588(3) 0.0643(7) Uiso 1.000000 R
N5 N 0.7905(3) 0.5769(2) 0.8475(2) 0.0527(5) Uani 1.000000 .
C15 C 0.9131(4) 0.6734(4) 0.8357(4) 0.0789(10) Uani 1.000000 .
H15a H 0.943(3) 0.7441(13) 0.7507(12) 0.1183(15) Uiso 1.000000 GR
H15b H 0.8666(12) 0.707(2) 0.9064(17) 0.1183(15) Uiso 1.000000 GR
H15c H 1.0106(14) 0.6336(7) 0.842(3) 0.1183(15) Uiso 1.000000 GR
C16 C 0.7338(4) 0.4594(3) 0.9667(3) 0.0663(8) Uani 1.000000 .
H16a H 0.649(2) 0.4062(11) 0.9641(11) 0.0995(12) Uiso 1.000000 GR
H16b H 0.8263(7) 0.4111(12) 0.9709(12) 0.0995(12) Uiso 1.000000 GR
H16c H 0.689(3) 0.4828(3) 1.0444(3) 0.0995(12) Uiso 1.000000 GR

loop_
_atom_site_aniso_label
_atom_site_aniso_U_11
_atom_site_aniso_U_22
_atom_site_aniso_U_33
_atom_site_aniso_U_12
_atom_site_aniso_U_13
_atom_site_aniso_U_23
Pd1 0.03091(10) 0.04046(11) 0.04336(11) 0.00940(7) -0.02064(8) -0.01560(8)
Cl1 0.0413(3) 0.0513(3) 0.0696(4) 0.0096(2) -0.0356(3) -0.0109(3)
S1 0.0386(3) 0.0439(3) 0.0530(3) 0.0064(2) -0.0276(3) -0.0122(3)
O1 0.0389(9) 0.0462(9) 0.0547(10) 0.0036(7) -0.0261(8) -0.0078(8)
O2 0.0594(12) 0.0645(12) 0.0710(13) 0.0012(9) -0.0366(10) -0.0072(10)
N2 0.0331(9) 0.0459(10) 0.0426(10) 0.0069(7) -0.0196(8) -0.0172(8)
N3 0.0373(10) 0.0506(11) 0.0537(11) 0.0063(8) -0.0275(9) -0.0143(9)
N4 0.0392(10) 0.0525(12) 0.0616(13) 0.0058(9) -0.0288(10) -0.0148(10)
N1 0.0371(10) 0.0457(10) 0.0423(10) 0.0066(8) -0.0166(8) -0.0152(8)
C1 0.0344(11) 0.0476(12) 0.0452(12) 0.0110(9) -0.0207(9) -0.0211(10)
C2 0.0461(14) 0.0578(16) 0.0597(15) -0.0021(12) -0.0222(12) -0.0121(13)
C3 0.0405(12) 0.0531(14) 0.0450(12) 0.0101(10) -0.0257(10) -0.0155(11)
C4 0.0393(12) 0.0476(12) 0.0398(11) 0.0096(9) -0.0191(10) -0.0165(10)
C13 0.0372(11) 0.0434(12) 0.0402(11) 0.0095(9) -0.0179(9) -0.0158(9)
C12 0.0462(13) 0.0425(12) 0.0339(10) 0.0087(10) -0.0115(10) -0.0175(9)
C6 0.0524(14) 0.0461(13) 0.0353(11) 0.0120(10) -0.0174(10) -0.0145(10)
C7 0.0638(17) 0.0531(15) 0.0479(13) 0.0158(12) -0.0257(13) -0.0131(12)
C8 0.082(2) 0.0437(14) 0.0530(15) 0.0072(14) -0.0208(15) -0.0051(12)
C9 0.0665(18) 0.0458(14) 0.0501(14) 0.0006(12) -0.0142(13) -0.0113(11)
C10 0.0479(14) 0.0492(13) 0.0403(12) 0.0030(10) -0.0088(10) -0.0203(10)
C11 0.0480(14) 0.0539(15) 0.0621(16) -0.0030(11) -0.0138(13) -0.0171(13)
C5 0.0476(13) 0.0537(14) 0.0413(12) 0.0131(11) -0.0239(11) -0.0159(10)
C14 0.0433(13) 0.0525(14) 0.0666(17) 0.0043(11) -0.0272(13) -0.0172(13)
N5 0.0524(12) 0.0524(12) 0.0573(12) 0.0025(9) -0.0249(10) -0.0205(10)
C15 0.070(2) 0.097(3) 0.077(2) -0.0178(18) -0.0296(17) -0.0369(19)
C16 0.080(2) 0.0614(17) 0.0598(16) 0.0051(15) -0.0328(16) -0.0182(14)

loop_
_atom_type_symbol
_atom_type_scat_dispersion_real
_atom_type_scat_dispersion_imag
_atom_type_scat_Cromer_Mann_a1
_atom_type_scat_Cromer_Mann_a2
_atom_type_scat_Cromer_Mann_a3
_atom_type_scat_Cromer_Mann_a4
_atom_type_scat_Cromer_Mann_b1
_atom_type_scat_Cromer_Mann_b2
_atom_type_scat_Cromer_Mann_b3
_atom_type_scat_Cromer_Mann_b4
_atom_type_scat_Cromer_Mann_c
_atom_type_scat_source
_atom_type_scat_dispersion_source
C 0.00313 0.00162 2.31000 1.02000 1.58860 0.86500 20.84390 10.20750 0.56870 51.65120 0.21560 'International Tables Volume C Table 6.1.1.4 (pp. 500-502)' 'Brennan, Cowan, Rev. Sci. Instrum., 1992, 63, 850'
Cl 0.14908 0.15974 11.46040 7.19640 6.25560 1.64550 0.01040 1.16620 18.51940 47.77840 -9.55740 'International Tables Volume C Table 6.1.1.4 (pp. 500-502)' 'Brennan, Cowan, Rev. Sci. Instrum., 1992, 63, 850'
H 0.00000 0.00000 0.49300 0.32291 0.14019 0.04081 10.51090 26.12570 3.14236 57.79970 0.00304 'International Tables Volume C Table 6.1.1.4 (pp. 500-502)' 'Brennan, Cowan, Rev. Sci. Instrum., 1992, 63, 850'
N 0.00612 0.00332 12.21260 3.13220 2.01250 1.16630 0.00570 9.89330 28.99750 0.58260 -11.52900 'International Tables Volume C Table 6.1.1.4 (pp. 500-502)' 'Brennan, Cowan, Rev. Sci. Instrum., 1992, 63, 850'
O 0.01085 0.00610 3.04850 2.28680 1.54630 0.86700 13.27710 5.70110 0.32390 32.90890 0.25080 'International Tables Volume C Table 6.1.1.4 (pp. 500-502)' 'Brennan, Cowan, Rev. Sci. Instrum., 1992, 63, 850'
Pd -0.97750 1.01175 19.33190 15.50170 5.29537 0.60584 0.69866 7.98929 25.20520 76.89860 5.26593 'International Tables Volume C Table 6.1.1.4 (pp. 500-502)' 'Brennan, Cowan, Rev. Sci. Instrum., 1992, 63, 850'
S 0.12485 0.12449 6.90530 5.20340 1.43790 1.58630 1.46790 22.21510 0.25360 56.17200 0.86690 'International Tables Volume C Table 6.1.1.4 (pp. 500-502)' 'Brennan, Cowan, Rev. Sci. Instrum., 1992, 63, 850'

loop_
_geom_angle_atom_site_label_1
_geom_angle_atom_site_label_2
_geom_angle_atom_site_label_3
_geom_angle
_geom_angle_site_symmetry_1
_geom_angle_site_symmetry_3
_geom_angle_publ_flag
S1 Pd1 Cl1 90.12(2) . . ?
O1 Pd1 Cl1 91.00(5) . . ?
O1 Pd1 S1 178.87(4) . . ?
N2 Pd1 Cl1 175.44(6) . . ?
N2 Pd1 S1 85.44(6) . . ?
N2 Pd1 O1 93.43(7) . . ?
C1 S1 Pd1 96.05(8) . . ?
C13 O1 Pd1 124.50(15) . . ?
N3 N2 Pd1 120.79(14) . . ?
C3 N2 Pd1 124.40(16) . . ?
C3 N2 N3 114.80(19) . . ?
C1 N3 N2 112.73(18) . . ?
C1 N4 H4 117.81(13) . . ?
C2 N4 H4 117.81(13) . . ?
C2 N4 C1 124.4(2) . . ?
C13 N1 H1 117.18(12) . . ?
C12 N1 H1 117.18(13) . . ?
C12 N1 C13 125.6(2) . . ?
N3 C1 S1 124.87(18) . . ?
N4 C1 S1 118.33(18) . . ?
N4 C1 N3 116.8(2) . . ?
H2a C2 N4 109.5 . . ?
H2b C2 N4 109.5 . . ?
H2b C2 H2a 109.5 . . ?
H2c C2 N4 109.5 . . ?
H2c C2 H2a 109.5 . . ?
H2c C2 H2b 109.5 . . ?
H3 C3 N2 116.32(13) . . ?
C4 C3 N2 127.4(2) . . ?
C4 C3 H3 116.32(12) . . ?
C13 C4 C3 124.3(2) . . ?
C5 C4 C3 118.1(2) . . ?
C5 C4 C13 117.6(2) . . ?
N1 C13 O1 117.1(2) . . ?
C4 C13 O1 125.5(2) . . ?
C4 C13 N1 117.3(2) . . ?
C6 C12 N1 117.3(2) . . ?
C10 C12 N1 121.0(2) . . ?
C10 C12 C6 121.6(2) . . ?
C7 C6 C12 119.3(2) . . ?
C5 C6 C12 118.5(2) . . ?
C5 C6 C7 122.2(2) . . ?
H7 C7 C6 120.27(16) . . ?
C8 C7 C6 119.5(3) . . ?
C8 C7 H7 120.27(17) . . ?
H8 C8 C7 119.71(17) . . ?
C9 C8 C7 120.6(3) . . ?
C9 C8 H8 119.71(17) . . ?
H9 C9 C8 118.71(17) . . ?
C10 C9 C8 122.6(3) . . ?
C10 C9 H9 118.71(17) . . ?
C9 C10 C12 116.4(2) . . ?
C11 C10 C12 123.1(2) . . ?
C11 C10 C9 120.6(2) . . ?
H11a C11 C10 109.5 . . ?
H11b C11 C10 109.5 . . ?
H11b C11 H11a 109.5 . . ?
H11c C11 C10 109.5 . . ?
H11c C11 H11a 109.5 . . ?
H11c C11 H11b 109.5 . . ?
C6 C5 C4 123.6(2) . . ?
H5 C5 C4 118.22(14) . . ?
H5 C5 C6 118.22(13) . . ?
H14 C14 O2 117.52(16) . . ?
N5 C14 O2 125.0(3) . . ?
N5 C14 H14 117.52(15) . . ?
C15 N5 C14 120.2(2) . . ?
C16 N5 C14 121.7(2) . . ?
C16 N5 C15 117.9(2) . . ?
H15a C15 N5 109.5 . . ?
H15b C15 N5 109.5 . . ?
H15b C15 H15a 109.5 . . ?
H15c C15 N5 109.5 . . ?
H15c C15 H15a 109.5 . . ?
H15c C15 H15b 109.5 . . ?
H16a C16 N5 109.5 . . ?
H16b C16 N5 109.5 . . ?
H16b C16 H16a 109.5 . . ?
H16c C16 N5 109.5 . . ?
H16c C16 H16a 109.5 . . ?
H16c C16 H16b 109.5 . . ?

loop_
_geom_bond_atom_site_label_1
_geom_bond_atom_site_label_2
_geom_bond_distance
_geom_bond_site_symmetry_2
_geom_bond_publ_flag
Pd1 Cl1 2.3065(6) . ?
Pd1 S1 2.2144(6) . ?
Pd1 O1 2.0632(16) . ?
Pd1 N2 1.9790(18) . ?
S1 C1 1.739(2) . ?
O1 C13 1.255(3) . ?
O2 C14 1.228(3) . ?
N2 N3 1.393(3) . ?
N2 C3 1.287(3) . ?
N3 C1 1.314(3) . ?
N4 H4 0.8600 . ?
N4 C1 1.347(3) . ?
N4 C2 1.448(3) . ?
N1 H1 0.8600 . ?
N1 C13 1.348(3) . ?
N1 C12 1.391(3) . ?
C2 H2a 0.9600 . ?
C2 H2b 0.9600 . ?
C2 H2c 0.9600 . ?
C3 H3 0.9300 . ?
C3 C4 1.437(3) . ?
C4 C13 1.459(3) . ?
C4 C5 1.364(3) . ?
C12 C6 1.400(3) . ?
C12 C10 1.406(3) . ?
C6 C7 1.417(3) . ?
C6 C5 1.409(4) . ?
C7 H7 0.9300 . ?
C7 C8 1.358(4) . ?
C8 H8 0.9300 . ?
C8 C9 1.389(4) . ?
C9 H9 0.9300 . ?
C9 C10 1.397(4) . ?
C10 C11 1.490(4) . ?
C11 H11a 0.9600 . ?
C11 H11b 0.9600 . ?
C11 H11c 0.9600 . ?
C5 H5 0.9300 . ?
C14 H14 0.9300 . ?
C14 N5 1.325(3) . ?
N5 C15 1.446(4) . ?
N5 C16 1.446(4) . ?
C15 H15a 0.9600 . ?
C15 H15b 0.9600 . ?
C15 H15c 0.9600 . ?
C16 H16a 0.9600 . ?
C16 H16b 0.9600 . ?
C16 H16c 0.9600 . ?

loop_
_geom_torsion_atom_site_label_1
_geom_torsion_atom_site_label_2
_geom_torsion_atom_site_label_3
_geom_torsion_atom_site_label_4
_geom_torsion
_geom_torsion_site_symmetry_1
_geom_torsion_site_symmetry_2
_geom_torsion_site_symmetry_3
_geom_torsion_site_symmetry_4
_geom_torsion_publ_flag
Pd1 O1 C13 N1 174.32(17) . . . . ?
Pd1 O1 C13 C4 -5.0(2) . . . . ?
Pd1 N2 N3 C1 4.02(17) . . . . ?
Pd1 N2 C3 C4 -1.4(2) . . . . ?
S1 C1 N3 N2 -2.8(2) . . . . ?
S1 C1 N4 C2 -0.9(2) . . . . ?
O1 C13 N1 C12 -178.08(19) . . . . ?
O1 C13 C4 C3 -2.3(3) . . . . ?
O1 C13 C4 C5 176.5(2) . . . . ?
O2 C14 N5 C15 -1.6(4) . . . . ?
O2 C14 N5 C16 -178.2(3) . . . . ?
N2 N3 C1 N4 177.0(2) . . . . ?
N2 C3 C4 C13 6.1(3) . . . . ?
N2 C3 C4 C5 -172.7(3) . . . . ?
N3 C1 N4 C2 179.2(2) . . . . ?
N1 C13 C4 C3 178.35(19) . . . . ?
N1 C13 C4 C5 -2.9(2) . . . . ?
N1 C12 C6 C7 177.8(2) . . . . ?
N1 C12 C6 C5 -1.3(2) . . . . ?
N1 C12 C10 C9 -178.6(2) . . . . ?
N1 C12 C10 C11 2.4(3) . . . . ?
C3 C4 C5 C6 -178.7(2) . . . . ?
C4 C5 C6 C12 -0.3(3) . . . . ?
C4 C5 C6 C7 -179.5(2) . . . . ?
C12 C6 C7 C8 1.2(3) . . . . ?
C12 C10 C9 C8 0.3(3) . . . . ?
C6 C7 C8 C9 0.5(3) . . . . ?
C7 C8 C9 C10 -1.3(3) . . . . ?
C8 C9 C10 C11 179.3(3) . . . . ?
